data_7709776
loop_
_publ_author_name
'Kishino, Masamichi'
'Takaoka, Satoko'
'Shibutani, Yuki'
'Kusumoto, Shuhei'
'Nozaki, Kyoko'

_publ_section_title
;
 Synthesis and reactivity of PC(sp3)P-pincer iridium complexes bearing a
 diborylmethyl anion
;
_journal_name_full 'Dalton Transactions'
_journal_paper_doi 10.1039/D2DT00513A
_journal_year 2022
_chemical_formula_sum 'C32 H52 B2 Cl Ir N2 O P2'
_chemical_formula_weight 791.96
_space_group_crystal_system monoclinic
_space_group_IT_number 14
_space_group_name_Hall '-P 2yn'
_space_group_name_H-M_alt 'P 1 21/n 1'
_symmetry_cell_setting monoclinic
_symmetry_space_group_name_H-M 'P 1 21/n 1'
_atom_sites_solution_hydrogens mixed
_audit_creation_method SHELXL-2018/3
_audit_update_record
;
2021-11-10 deposited with the CCDC.	2022-03-04 downloaded from the CCDC.
;
_cell_angle_alpha 90
_cell_angle_beta 111.042(3)
_cell_angle_gamma 90
_cell_formula_units_Z 4
_cell_length_a 12.0281(3)
_cell_length_b 19.0554(4)
_cell_length_c 16.3403(4)
_cell_measurement_reflns_used 22188
_cell_measurement_temperature 93
_cell_measurement_theta_max 28.7920
_cell_measurement_theta_min 2.1180
_cell_volume 3495.46(16)
_computing_cell_refinement 'CrysAlisPro 1.171.40.72a (Rigaku OD, 2020)'
_computing_data_collection 'CrysAlisPro 1.171.40.72a (Rigaku OD, 2020)'
_computing_data_reduction 'CrysAlisPro 1.171.40.72a (Rigaku OD, 2020)'
_computing_molecular_graphics 'Yadokari-XG 2009 (Wakita Nemoto et al., 2009)'
_computing_publication_material 'Yadokari-XG 2009 (Wakita,Nemoto et al., 2009)'
_computing_structure_refinement 'SHELXL-2018/3 (Sheldrick, 2018)'
_diffrn_ambient_temperature 93
_diffrn_detector_area_resol_mean 5.8140
_diffrn_measured_fraction_theta_full 1.000
_diffrn_measured_fraction_theta_max 0.900
_diffrn_measurement_device_type 'XtaLAB AFC10 (RCD3): quarter-chi single'
_diffrn_measurement_method '\w scans'
_diffrn_radiation_monochromator mirror
_diffrn_radiation_type MoK\a
_diffrn_radiation_wavelength 0.71073
_diffrn_reflns_av_R_equivalents 0.0289
_diffrn_reflns_av_unetI/netI 0.0243
_diffrn_reflns_Laue_measured_fraction_full 1.000
_diffrn_reflns_Laue_measured_fraction_max 0.900
_diffrn_reflns_limit_h_max 15
_diffrn_reflns_limit_h_min -16
_diffrn_reflns_limit_k_max 25
_diffrn_reflns_limit_k_min -22
_diffrn_reflns_limit_l_max 16
_diffrn_reflns_limit_l_min -21
_diffrn_reflns_number 32957
_diffrn_reflns_point_group_measured_fraction_full 1.000
_diffrn_reflns_point_group_measured_fraction_max 0.900
_diffrn_reflns_theta_full 25.242
_diffrn_reflns_theta_max 28.750
_diffrn_reflns_theta_min 2.106
_diffrn_source 'Rotating-anode X-ray tube (dual wavelength)'
_exptl_absorpt_coefficient_mu 4.015
_exptl_absorpt_correction_T_max 1.00000
_exptl_absorpt_correction_T_min 0.54219
_exptl_absorpt_correction_type multi-scan
_exptl_absorpt_process_details
;
CrysAlisPro 1.171.40.72a (Rigaku Oxford Diffraction, 2020)
Empirical absorption correction using spherical harmonics,
 implemented in SCALE3 ABSPACK scaling algorithm.
;
_exptl_crystal_colour yellow
_exptl_crystal_density_diffrn 1.505
_exptl_crystal_description block
_exptl_crystal_F_000 1600
_exptl_crystal_size_max 0.200
_exptl_crystal_size_mid 0.150
_exptl_crystal_size_min 0.050
_refine_diff_density_max 4.332
_refine_diff_density_min -2.978
_refine_diff_density_rms 0.146
_refine_ls_extinction_method none
_refine_ls_goodness_of_fit_ref 1.049
_refine_ls_matrix_type full
_refine_ls_number_parameters 386
_refine_ls_number_reflns 8159
_refine_ls_number_restraints 1
_refine_ls_restrained_S_all 1.050
_refine_ls_R_factor_all 0.0390
_refine_ls_R_factor_gt 0.0345
_refine_ls_shift/su_max 0.004
_refine_ls_shift/su_mean 0.000
_refine_ls_structure_factor_coef Fsqd
_refine_ls_weighting_details 'w=1/[\s^2^(Fo^2^)+(0.0465P)^2^+15.1331P] where P=(Fo^2^+2Fc^2^)/3'
_refine_ls_weighting_scheme calc
_refine_ls_wR_factor_gt 0.0883
_refine_ls_wR_factor_ref 0.0903
_reflns_Friedel_coverage 0.000
_reflns_number_gt 7369
_reflns_number_total 8159
_reflns_threshold_expression 'I > 2\s(I)'
_cod_data_source_file d2dt00513a3.cif
_cod_data_source_block 7_Ir_HClCO
_cod_original_sg_symbol_H-M 'P 21/n'
_cod_database_code 7709776
_shelx_shelxl_version_number 2018/3
_shelx_space_group_comment
;
The symmetry employed for this shelxl refinement is uniquely defined
by the following loop, which should always be used as a source of
symmetry information in preference to the above space-group names.
They are only intended as comments.
;

loop_
_space_group_symop_operation_xyz
'x, y, z'
'-x+1/2, y+1/2, -z+1/2'
'-x, -y, -z'
'x-1/2, -y-1/2, z-1/2'

loop_
_atom_site_label
_atom_site_type_symbol
_atom_site_fract_x
_atom_site_fract_y
_atom_site_fract_z
_atom_site_U_iso_or_equiv
_atom_site_adp_type
_atom_site_occupancy
_atom_site_site_symmetry_order
_atom_site_calc_flag
_atom_site_refinement_flags_posn
_atom_site_refinement_flags_adp
_atom_site_refinement_flags_occupancy
_atom_site_disorder_assembly
_atom_site_disorder_group
Ir1 Ir 0.53503(2) 0.40977(2) 0.72344(2) 0.01511(6) Uani 1 1 d D . . . .
P1 P 0.43382(9) 0.32272(5) 0.61826(6) 0.01405(18) Uani 1 1 d . . . . .
Cl1 Cl 0.46858(10) 0.36748(6) 0.84051(7) 0.0281(2) Uani 1 1 d . . . . .
O1 O 0.7708(3) 0.32676(19) 0.8053(2) 0.0351(8) Uani 1 1 d . . . . .
N1 N 0.7301(3) 0.38128(18) 0.5985(2) 0.0180(7) Uani 1 1 d . . . . .
N2 N 0.7848(3) 0.44337(17) 0.6482(2) 0.0180(7) Uani 1 1 d . . . . .
P2 P 0.61338(8) 0.51865(5) 0.79027(6) 0.01299(18) Uani 1 1 d . . . . .
C1 C 0.5731(3) 0.4545(2) 0.6132(2) 0.0156(7) Uani 1 1 d . . . . .
H1 H 0.511453 0.485857 0.572061 0.019 Uiso 1 1 calc R U . . .
C5 C 0.2747(4) 0.3467(3) 0.5519(3) 0.0265(9) Uani 1 1 d . . . . .
C3 C 0.5105(4) 0.3238(2) 0.5386(3) 0.0233(9) Uani 1 1 d . . . . .
H2 H 0.551755 0.278837 0.538621 0.028 Uiso 1 1 calc R U . . .
H3 H 0.454571 0.334003 0.478534 0.028 Uiso 1 1 calc R U . . .
C8 C 0.2771(5) 0.4172(3) 0.5041(3) 0.0343(11) Uani 1 1 d . . . . .
H4 H 0.195946 0.429728 0.466140 0.051 Uiso 1 1 calc R U . . .
H5 H 0.327082 0.411864 0.468532 0.051 Uiso 1 1 calc R U . . .
H6 H 0.309882 0.454328 0.547652 0.051 Uiso 1 1 calc R U . . .
C7 C 0.2137(4) 0.2927(3) 0.4802(3) 0.0290(10) Uani 1 1 d . . . . .
H7 H 0.203911 0.248434 0.507413 0.043 Uiso 1 1 calc R U . . .
H8 H 0.262772 0.284723 0.444448 0.043 Uiso 1 1 calc R U . . .
H9 H 0.135339 0.310384 0.442887 0.043 Uiso 1 1 calc R U . . .
C4 C 0.7205(3) 0.5438(2) 0.7377(3) 0.0179(7) Uani 1 1 d . . . . .
H10 H 0.704255 0.591659 0.712632 0.022 Uiso 1 1 calc R U . . .
H11 H 0.803593 0.541412 0.779728 0.022 Uiso 1 1 calc R U . . .
C2 C 0.6857(4) 0.3575(2) 0.7740(3) 0.0228(8) Uani 1 1 d . . . . .
B1 B 0.6020(4) 0.3859(3) 0.5763(3) 0.0179(8) Uani 1 1 d . . . . .
B2 B 0.6959(4) 0.4861(2) 0.6630(3) 0.0166(8) Uani 1 1 d . . . . .
C13 C 0.4985(4) 0.5912(2) 0.7619(3) 0.0229(9) Uani 1 1 d . . . . .
C20 C 0.7891(4) 0.5830(2) 0.9401(3) 0.0293(10) Uani 1 1 d . . . . .
H12 H 0.829892 0.582132 1.003933 0.044 Uiso 1 1 calc R U . . .
H13 H 0.744547 0.627027 0.922956 0.044 Uiso 1 1 calc R U . . .
H14 H 0.847992 0.579711 0.911612 0.044 Uiso 1 1 calc R U . . .
C6 C 0.2032(4) 0.3599(3) 0.6111(3) 0.0395(12) Uani 1 1 d . . . . .
H15 H 0.127051 0.381964 0.576995 0.059 Uiso 1 1 calc R U . . .
H16 H 0.248375 0.390941 0.659407 0.059 Uiso 1 1 calc R U . . .
H17 H 0.188349 0.315124 0.634943 0.059 Uiso 1 1 calc R U . . .
C9 C 0.4400(5) 0.2281(2) 0.6548(3) 0.0333(11) Uani 1 1 d . . . . .
C10 C 0.3437(6) 0.2152(3) 0.6953(4) 0.0476(15) Uani 1 1 d . . . . .
H18 H 0.265020 0.213518 0.648602 0.071 Uiso 1 1 calc R U . . .
H19 H 0.345584 0.253357 0.736000 0.071 Uiso 1 1 calc R U . . .
H20 H 0.359431 0.170471 0.727078 0.071 Uiso 1 1 calc R U . . .
C11 C 0.4227(5) 0.1746(2) 0.5822(3) 0.0378(12) Uani 1 1 d . . . . .
H21 H 0.485409 0.180526 0.557569 0.057 Uiso 1 1 calc R U . . .
H22 H 0.344686 0.181711 0.535969 0.057 Uiso 1 1 calc R U . . .
H23 H 0.426954 0.127165 0.606203 0.057 Uiso 1 1 calc R U . . .
C12 C 0.5607(6) 0.2151(3) 0.7249(3) 0.0494(16) Uani 1 1 d . . . . .
H24 H 0.570276 0.164830 0.738258 0.074 Uiso 1 1 calc R U . . .
H25 H 0.566732 0.241192 0.778014 0.074 Uiso 1 1 calc R U . . .
H26 H 0.623294 0.230828 0.703880 0.074 Uiso 1 1 calc R U . . .
C14 C 0.5488(4) 0.6621(2) 0.8023(3) 0.0293(10) Uani 1 1 d . . . . .
H27 H 0.486813 0.698127 0.781308 0.044 Uiso 1 1 calc R U . . .
H28 H 0.616369 0.674749 0.785112 0.044 Uiso 1 1 calc R U . . .
H29 H 0.575533 0.658968 0.866330 0.044 Uiso 1 1 calc R U . . .
C15 C 0.3915(5) 0.5714(3) 0.7872(4) 0.0382(12) Uani 1 1 d . . . . .
H30 H 0.415486 0.571657 0.851249 0.057 Uiso 1 1 calc R U . . .
H31 H 0.363409 0.524493 0.764776 0.057 Uiso 1 1 calc R U . . .
H32 H 0.327297 0.605534 0.761908 0.057 Uiso 1 1 calc R U . . .
C16 C 0.4501(4) 0.6009(2) 0.6612(3) 0.0323(11) Uani 1 1 d . . . . .
H33 H 0.393199 0.639859 0.645225 0.048 Uiso 1 1 calc R U . . .
H34 H 0.410205 0.557710 0.633047 0.048 Uiso 1 1 calc R U . . .
H35 H 0.516369 0.611188 0.641537 0.048 Uiso 1 1 calc R U . . .
C17 C 0.7031(5) 0.5210(2) 0.9119(3) 0.0306(10) Uani 1 1 d . . . . .
C18 C 0.6184(6) 0.5228(3) 0.9647(3) 0.0490(16) Uani 1 1 d . . . . .
H36 H 0.557185 0.486551 0.942385 0.074 Uiso 1 1 calc R U . . .
H37 H 0.580284 0.569013 0.958101 0.074 Uiso 1 1 calc R U . . .
H38 H 0.664285 0.514098 1.026780 0.074 Uiso 1 1 calc R U . . .
C19 C 0.7759(6) 0.4550(3) 0.9354(4) 0.0519(17) Uani 1 1 d . . . . .
H39 H 0.822602 0.450044 0.897454 0.078 Uiso 1 1 calc R U . . .
H40 H 0.722783 0.414511 0.927393 0.078 Uiso 1 1 calc R U . . .
H41 H 0.829749 0.457393 0.996782 0.078 Uiso 1 1 calc R U . . .
C21 C 0.7853(3) 0.3524(2) 0.5422(2) 0.0171(7) Uani 1 1 d . . . . .
C22 C 0.7769(4) 0.2806(2) 0.5256(3) 0.0227(8) Uani 1 1 d . . . . .
H42 H 0.738116 0.251168 0.554012 0.027 Uiso 1 1 calc R U . . .
C23 C 0.8250(4) 0.2519(2) 0.4675(3) 0.0265(9) Uani 1 1 d . . . . .
H43 H 0.817590 0.202952 0.455451 0.032 Uiso 1 1 calc R U . . .
C24 C 0.8834(4) 0.2937(3) 0.4272(3) 0.0262(9) Uani 1 1 d . . . . .
H44 H 0.916634 0.273808 0.387843 0.031 Uiso 1 1 calc R U . . .
C25 C 0.8933(4) 0.3652(2) 0.4445(3) 0.0234(8) Uani 1 1 d . . . . .
H45 H 0.933321 0.394135 0.416571 0.028 Uiso 1 1 calc R U . . .
C26 C 0.8455(3) 0.3950(2) 0.5021(3) 0.0184(8) Uani 1 1 d . . . . .
H46 H 0.853707 0.443926 0.514185 0.022 Uiso 1 1 calc R U . . .
C27 C 0.9083(4) 0.4381(2) 0.6988(3) 0.0193(8) Uani 1 1 d . . . . .
C28 C 0.9643(4) 0.3741(2) 0.7288(3) 0.0241(9) Uani 1 1 d . . . . .
H47 H 0.919434 0.331870 0.715304 0.029 Uiso 1 1 calc R U . . .
C29 C 1.0853(4) 0.3717(3) 0.7784(3) 0.0308(10) Uani 1 1 d . . . . .
H48 H 1.122602 0.327894 0.798985 0.037 Uiso 1 1 calc R U . . .
C30 C 1.1521(4) 0.4331(3) 0.7981(3) 0.0312(10) Uani 1 1 d . . . . .
H49 H 1.234942 0.431339 0.831644 0.037 Uiso 1 1 calc R U . . .
C31 C 1.0971(4) 0.4965(3) 0.7686(3) 0.0287(10) Uani 1 1 d . . . . .
H50 H 1.142220 0.538590 0.782948 0.034 Uiso 1 1 calc R U . . .
C32 C 0.9756(4) 0.4995(2) 0.7177(3) 0.0231(8) Uani 1 1 d . . . . .
H51 H 0.939105 0.543348 0.696196 0.028 Uiso 1 1 calc R U . . .
H52 H 0.420(4) 0.445(4) 0.692(5) 0.09(3) Uiso 1 1 d D . . . .

loop_
_atom_site_aniso_label
_atom_site_aniso_U_11
_atom_site_aniso_U_22
_atom_site_aniso_U_33
_atom_site_aniso_U_23
_atom_site_aniso_U_13
_atom_site_aniso_U_12
Ir1 0.02098(9) 0.01336(8) 0.01196(8) -0.00219(5) 0.00710(6) -0.00454(5)
P1 0.0159(4) 0.0140(4) 0.0112(4) -0.0010(3) 0.0035(3) -0.0020(4)
Cl1 0.0372(6) 0.0270(5) 0.0204(5) 0.0002(4) 0.0106(4) -0.0077(4)
O1 0.0356(19) 0.0333(18) 0.0315(18) 0.0036(15) 0.0062(15) 0.0047(15)
N1 0.0191(16) 0.0180(16) 0.0184(16) -0.0085(13) 0.0086(13) -0.0048(13)
N2 0.0199(16) 0.0164(16) 0.0189(16) -0.0063(13) 0.0084(13) -0.0036(13)
P2 0.0150(4) 0.0124(4) 0.0107(4) -0.0008(3) 0.0036(3) -0.0006(3)
C1 0.0203(18) 0.0177(18) 0.0101(16) 0.0003(14) 0.0070(14) -0.0032(15)
C5 0.018(2) 0.041(3) 0.0172(19) -0.0073(18) 0.0031(16) 0.0019(18)
C3 0.024(2) 0.027(2) 0.025(2) -0.0116(17) 0.0149(17) -0.0070(17)
C8 0.030(2) 0.034(3) 0.028(2) -0.0005(19) -0.003(2) 0.006(2)
C7 0.022(2) 0.039(3) 0.022(2) -0.0067(19) 0.0034(17) -0.0064(19)
C4 0.0163(18) 0.0173(18) 0.0228(19) -0.0040(15) 0.0102(15) -0.0035(15)
C2 0.019(2) 0.023(2) 0.023(2) 0.0023(16) 0.0031(16) 0.0037(17)
B1 0.017(2) 0.024(2) 0.0146(19) -0.0076(17) 0.0072(16) -0.0074(17)
B2 0.022(2) 0.0137(19) 0.0161(19) 0.0014(15) 0.0090(17) -0.0025(16)
C13 0.0176(19) 0.0157(19) 0.036(2) -0.0029(16) 0.0100(18) 0.0021(15)
C20 0.030(2) 0.030(2) 0.020(2) -0.0064(17) -0.0009(18) -0.0059(19)
C6 0.026(2) 0.059(3) 0.034(3) -0.018(2) 0.011(2) -0.006(2)
C9 0.058(3) 0.016(2) 0.021(2) -0.0006(17) 0.007(2) -0.003(2)
C10 0.075(4) 0.035(3) 0.033(3) 0.001(2) 0.020(3) -0.025(3)
C11 0.058(3) 0.019(2) 0.031(2) -0.0055(19) 0.010(2) -0.002(2)
C12 0.070(4) 0.022(2) 0.033(3) 0.001(2) -0.011(3) 0.002(2)
C14 0.031(2) 0.0154(19) 0.039(3) -0.0054(18) 0.010(2) 0.0005(18)
C15 0.030(3) 0.034(3) 0.059(4) -0.014(2) 0.026(3) -0.003(2)
C16 0.025(2) 0.024(2) 0.036(3) 0.0038(19) -0.003(2) 0.0054(18)
C17 0.041(3) 0.027(2) 0.0153(19) 0.0034(17) -0.0009(18) -0.011(2)
C18 0.069(4) 0.060(4) 0.019(2) -0.011(2) 0.017(2) -0.036(3)
C19 0.065(4) 0.027(3) 0.032(3) 0.004(2) -0.020(3) 0.000(3)
C21 0.0146(17) 0.0209(19) 0.0136(17) -0.0028(14) 0.0025(14) 0.0025(15)
C22 0.026(2) 0.020(2) 0.022(2) -0.0029(16) 0.0082(17) 0.0012(17)
C23 0.028(2) 0.022(2) 0.025(2) -0.0082(17) 0.0047(18) 0.0044(17)
C24 0.025(2) 0.037(2) 0.0160(19) -0.0081(17) 0.0059(16) 0.0069(18)
C25 0.019(2) 0.033(2) 0.0184(19) 0.0015(17) 0.0069(16) 0.0013(17)
C26 0.0151(18) 0.0212(19) 0.0165(18) -0.0018(15) 0.0027(15) 0.0002(15)
C27 0.0204(19) 0.025(2) 0.0140(17) -0.0055(15) 0.0086(15) -0.0011(16)
C28 0.026(2) 0.026(2) 0.0187(19) -0.0054(16) 0.0059(16) 0.0000(17)
C29 0.030(2) 0.037(3) 0.023(2) -0.0060(19) 0.0057(18) 0.008(2)
C30 0.018(2) 0.049(3) 0.023(2) -0.012(2) 0.0038(17) 0.004(2)
C31 0.022(2) 0.036(2) 0.029(2) -0.016(2) 0.0102(18) -0.0093(19)
C32 0.017(2) 0.026(2) 0.028(2) -0.0057(17) 0.0114(17) -0.0020(17)

loop_
_atom_type_symbol
_atom_type_description
_atom_type_scat_dispersion_real
_atom_type_scat_dispersion_imag
_atom_type_scat_source
C C 0.0033 0.0016 'International Tables Vol C Tables 4.2.6.8 and 6.1.1.4'
H H 0.0000 0.0000 'International Tables Vol C Tables 4.2.6.8 and 6.1.1.4'
Cl Cl 0.1484 0.1585 'International Tables Vol C Tables 4.2.6.8 and 6.1.1.4'
Ir Ir -1.4442 7.9887 'International Tables Vol C Tables 4.2.6.8 and 6.1.1.4'
N N 0.0061 0.0033 'International Tables Vol C Tables 4.2.6.8 and 6.1.1.4'
O O 0.0106 0.0060 'International Tables Vol C Tables 4.2.6.8 and 6.1.1.4'
P P 0.1023 0.0942 'International Tables Vol C Tables 4.2.6.8 and 6.1.1.4'
B B 0.0013 0.0007 'International Tables Vol C Tables 4.2.6.8 and 6.1.1.4'

loop_
_geom_angle_atom_site_label_1
_geom_angle_atom_site_label_2
_geom_angle_atom_site_label_3
_geom_angle
_geom_angle_site_symmetry_1
_geom_angle_site_symmetry_3
_geom_angle_publ_flag
C2 Ir1 C1 96.27(17) . . ?
C2 Ir1 P2 95.49(13) . . ?
C1 Ir1 P2 82.65(10) . . ?
C2 Ir1 P1 96.02(13) . . ?
C1 Ir1 P1 83.17(10) . . ?
P2 Ir1 P1 162.62(3) . . ?
C2 Ir1 Cl1 90.88(13) . . ?
C1 Ir1 Cl1 172.84(11) . . ?
P2 Ir1 Cl1 96.59(3) . . ?
P1 Ir1 Cl1 96.22(3) . . ?
C2 Ir1 H52 175(3) . . ?
C1 Ir1 H52 89(3) . . ?
P2 Ir1 H52 86(3) . . ?
P1 Ir1 H52 84(3) . . ?
Cl1 Ir1 H52 84(3) . . ?
C3 P1 C5 104.6(2) . . ?
C3 P1 C9 105.1(2) . . ?
C5 P1 C9 109.2(2) . . ?
C3 P1 Ir1 104.22(13) . . ?
C5 P1 Ir1 113.31(15) . . ?
C9 P1 Ir1 118.92(15) . . ?
C21 N1 N2 116.9(3) . . ?
C21 N1 B1 124.1(3) . . ?
N2 N1 B1 108.5(3) . . ?
C27 N2 B2 129.0(3) . . ?
C27 N2 N1 115.9(3) . . ?
B2 N2 N1 110.0(3) . . ?
C4 P2 C13 105.44(19) . . ?
C4 P2 C17 104.6(2) . . ?
C13 P2 C17 109.3(2) . . ?
C4 P2 Ir1 103.90(13) . . ?
C13 P2 Ir1 113.04(14) . . ?
C17 P2 Ir1 119.11(15) . . ?
B2 C1 B1 103.5(3) . . ?
B2 C1 Ir1 99.4(2) . . ?
B1 C1 Ir1 97.8(2) . . ?
B2 C1 H1 117.6 . . ?
B1 C1 H1 117.6 . . ?
Ir1 C1 H1 117.6 . . ?
C6 C5 C7 111.7(4) . . ?
C6 C5 C8 107.0(4) . . ?
C7 C5 C8 106.6(4) . . ?
C6 C5 P1 111.2(3) . . ?
C7 C5 P1 112.6(3) . . ?
C8 C5 P1 107.4(3) . . ?
B1 C3 P1 100.8(3) . . ?
B1 C3 H2 111.6 . . ?
P1 C3 H2 111.6 . . ?
B1 C3 H3 111.6 . . ?
P1 C3 H3 111.6 . . ?
H2 C3 H3 109.4 . . ?
C5 C8 H4 109.5 . . ?
C5 C8 H5 109.5 . . ?
H4 C8 H5 109.5 . . ?
C5 C8 H6 109.5 . . ?
H4 C8 H6 109.5 . . ?
H5 C8 H6 109.5 . . ?
C5 C7 H7 109.5 . . ?
C5 C7 H8 109.5 . . ?
H7 C7 H8 109.5 . . ?
C5 C7 H9 109.5 . . ?
H7 C7 H9 109.5 . . ?
H8 C7 H9 109.5 . . ?
B2 C4 P2 102.1(3) . . ?
B2 C4 H10 111.4 . . ?
P2 C4 H10 111.4 . . ?
B2 C4 H11 111.4 . . ?
P2 C4 H11 111.4 . . ?
H10 C4 H11 109.2 . . ?
O1 C2 Ir1 177.5(4) . . ?
N1 B1 C1 108.9(3) . . ?
N1 B1 C3 125.4(4) . . ?
C1 B1 C3 124.5(4) . . ?
N2 B2 C1 108.8(3) . . ?
N2 B2 C4 125.4(4) . . ?
C1 B2 C4 123.9(3) . . ?
C14 C13 C15 109.9(4) . . ?
C14 C13 C16 107.1(4) . . ?
C15 C13 C16 106.6(4) . . ?
C14 C13 P2 113.5(3) . . ?
C15 C13 P2 111.3(3) . . ?
C16 C13 P2 108.1(3) . . ?
C17 C20 H12 109.5 . . ?
C17 C20 H13 109.5 . . ?
H12 C20 H13 109.5 . . ?
C17 C20 H14 109.5 . . ?
H12 C20 H14 109.5 . . ?
H13 C20 H14 109.5 . . ?
C5 C6 H15 109.5 . . ?
C5 C6 H16 109.5 . . ?
H15 C6 H16 109.5 . . ?
C5 C6 H17 109.5 . . ?
H15 C6 H17 109.5 . . ?
H16 C6 H17 109.5 . . ?
C12 C9 C11 107.8(5) . . ?
C12 C9 C10 108.2(5) . . ?
C11 C9 C10 108.3(4) . . ?
C12 C9 P1 108.3(4) . . ?
C11 C9 P1 114.5(3) . . ?
C10 C9 P1 109.7(4) . . ?
C9 C10 H18 109.5 . . ?
C9 C10 H19 109.5 . . ?
H18 C10 H19 109.5 . . ?
C9 C10 H20 109.5 . . ?
H18 C10 H20 109.5 . . ?
H19 C10 H20 109.5 . . ?
C9 C11 H21 109.5 . . ?
C9 C11 H22 109.5 . . ?
H21 C11 H22 109.5 . . ?
C9 C11 H23 109.5 . . ?
H21 C11 H23 109.5 . . ?
H22 C11 H23 109.5 . . ?
C9 C12 H24 109.5 . . ?
C9 C12 H25 109.5 . . ?
H24 C12 H25 109.5 . . ?
C9 C12 H26 109.5 . . ?
H24 C12 H26 109.5 . . ?
H25 C12 H26 109.5 . . ?
C13 C14 H27 109.5 . . ?
C13 C14 H28 109.5 . . ?
H27 C14 H28 109.5 . . ?
C13 C14 H29 109.5 . . ?
H27 C14 H29 109.5 . . ?
H28 C14 H29 109.5 . . ?
C13 C15 H30 109.5 . . ?
C13 C15 H31 109.5 . . ?
H30 C15 H31 109.5 . . ?
C13 C15 H32 109.5 . . ?
H30 C15 H32 109.5 . . ?
H31 C15 H32 109.5 . . ?
C13 C16 H33 109.5 . . ?
C13 C16 H34 109.5 . . ?
H33 C16 H34 109.5 . . ?
C13 C16 H35 109.5 . . ?
H33 C16 H35 109.5 . . ?
H34 C16 H35 109.5 . . ?
C19 C17 C20 107.5(4) . . ?
C19 C17 C18 108.4(5) . . ?
C20 C17 C18 108.9(4) . . ?
C19 C17 P2 108.0(3) . . ?
C20 C17 P2 113.9(3) . . ?
C18 C17 P2 110.1(3) . . ?
C17 C18 H36 109.5 . . ?
C17 C18 H37 109.5 . . ?
H36 C18 H37 109.5 . . ?
C17 C18 H38 109.5 . . ?
H36 C18 H38 109.5 . . ?
H37 C18 H38 109.5 . . ?
C17 C19 H39 109.5 . . ?
C17 C19 H40 109.5 . . ?
H39 C19 H40 109.5 . . ?
C17 C19 H41 109.5 . . ?
H39 C19 H41 109.5 . . ?
H40 C19 H41 109.5 . . ?
C22 C21 C26 119.6(4) . . ?
C22 C21 N1 119.2(4) . . ?
C26 C21 N1 121.3(4) . . ?
C23 C22 C21 120.1(4) . . ?
C23 C22 H42 120.0 . . ?
C21 C22 H42 120.0 . . ?
C24 C23 C22 120.5(4) . . ?
C24 C23 H43 119.7 . . ?
C22 C23 H43 119.7 . . ?
C23 C24 C25 119.5(4) . . ?
C23 C24 H44 120.2 . . ?
C25 C24 H44 120.2 . . ?
C26 C25 C24 120.9(4) . . ?
C26 C25 H45 119.5 . . ?
C24 C25 H45 119.5 . . ?
C25 C26 C21 119.4(4) . . ?
C25 C26 H46 120.3 . . ?
C21 C26 H46 120.3 . . ?
C32 C27 C28 119.2(4) . . ?
C32 C27 N2 118.2(4) . . ?
C28 C27 N2 122.6(4) . . ?
C29 C28 C27 120.4(4) . . ?
C29 C28 H47 119.8 . . ?
C27 C28 H47 119.8 . . ?
C30 C29 C28 120.3(5) . . ?
C30 C29 H48 119.8 . . ?
C28 C29 H48 119.8 . . ?
C31 C30 C29 119.5(4) . . ?
C31 C30 H49 120.3 . . ?
C29 C30 H49 120.3 . . ?
C30 C31 C32 120.8(4) . . ?
C30 C31 H50 119.6 . . ?
C32 C31 H50 119.6 . . ?
C27 C32 C31 119.8(4) . . ?
C27 C32 H51 120.1 . . ?
C31 C32 H51 120.1 . . ?

loop_
_geom_bond_atom_site_label_1
_geom_bond_atom_site_label_2
_geom_bond_distance
_geom_bond_site_symmetry_2
_geom_bond_publ_flag
Ir1 C2 1.971(4) . ?
Ir1 C1 2.185(4) . ?
Ir1 P2 2.3762(9) . ?
Ir1 P1 2.3843(9) . ?
Ir1 Cl1 2.4588(10) . ?
Ir1 H52 1.45(2) . ?
P1 C3 1.845(4) . ?
P1 C5 1.886(4) . ?
P1 C9 1.892(5) . ?
O1 C2 1.129(5) . ?
N1 C21 1.424(5) . ?
N1 N2 1.451(4) . ?
N1 B1 1.453(5) . ?
N2 C27 1.421(5) . ?
N2 B2 1.432(6) . ?
P2 C4 1.850(4) . ?
P2 C13 1.892(4) . ?
P2 C17 1.892(4) . ?
C1 B2 1.531(6) . ?
C1 B1 1.531(6) . ?
C1 H1 1.0000 . ?
C5 C6 1.529(6) . ?
C5 C7 1.535(6) . ?
C5 C8 1.559(7) . ?
C3 B1 1.583(6) . ?
C3 H2 0.9900 . ?
C3 H3 0.9900 . ?
C8 H4 0.9800 . ?
C8 H5 0.9800 . ?
C8 H6 0.9800 . ?
C7 H7 0.9800 . ?
C7 H8 0.9800 . ?
C7 H9 0.9800 . ?
C4 B2 1.590(6) . ?
C4 H10 0.9900 . ?
C4 H11 0.9900 . ?
C13 C14 1.530(6) . ?
C13 C15 1.533(7) . ?
C13 C16 1.547(7) . ?
C20 C17 1.528(6) . ?
C20 H12 0.9800 . ?
C20 H13 0.9800 . ?
C20 H14 0.9800 . ?
C6 H15 0.9800 . ?
C6 H16 0.9800 . ?
C6 H17 0.9800 . ?
C9 C12 1.513(7) . ?
C9 C11 1.521(6) . ?
C9 C10 1.547(8) . ?
C10 H18 0.9800 . ?
C10 H19 0.9800 . ?
C10 H20 0.9800 . ?
C11 H21 0.9800 . ?
C11 H22 0.9800 . ?
C11 H23 0.9800 . ?
C12 H24 0.9800 . ?
C12 H25 0.9800 . ?
C12 H26 0.9800 . ?
C14 H27 0.9800 . ?
C14 H28 0.9800 . ?
C14 H29 0.9800 . ?
C15 H30 0.9800 . ?
C15 H31 0.9800 . ?
C15 H32 0.9800 . ?
C16 H33 0.9800 . ?
C16 H34 0.9800 . ?
C16 H35 0.9800 . ?
C17 C19 1.502(7) . ?
C17 C18 1.553(8) . ?
C18 H36 0.9800 . ?
C18 H37 0.9800 . ?
C18 H38 0.9800 . ?
C19 H39 0.9800 . ?
C19 H40 0.9800 . ?
C19 H41 0.9800 . ?
C21 C22 1.392(6) . ?
C21 C26 1.398(6) . ?
C22 C23 1.390(6) . ?
C22 H42 0.9500 . ?
C23 C24 1.376(7) . ?
C23 H43 0.9500 . ?
C24 C25 1.388(6) . ?
C24 H44 0.9500 . ?
C25 C26 1.388(6) . ?
C25 H45 0.9500 . ?
C26 H46 0.9500 . ?
C27 C32 1.393(6) . ?
C27 C28 1.395(6) . ?
C28 C29 1.389(6) . ?
C28 H47 0.9500 . ?
C29 C30 1.389(7) . ?
C29 H48 0.9500 . ?
C30 C31 1.379(7) . ?
C30 H49 0.9500 . ?
C31 C32 1.399(6) . ?
C31 H50 0.9500 . ?
C32 H51 0.9500 . ?

loop_
_geom_torsion_atom_site_label_1
_geom_torsion_atom_site_label_2
_geom_torsion_atom_site_label_3
_geom_torsion_atom_site_label_4
_geom_torsion
_geom_torsion_site_symmetry_1
_geom_torsion_site_symmetry_2
_geom_torsion_site_symmetry_3
_geom_torsion_site_symmetry_4
_geom_torsion_publ_flag
C21 N1 N2 C27 -53.1(5) . . . . ?
B1 N1 N2 C27 160.6(3) . . . . ?
C21 N1 N2 B2 149.7(3) . . . . ?
B1 N1 N2 B2 3.3(4) . . . . ?
C3 P1 C5 C6 -170.8(4) . . . . ?
C9 P1 C5 C6 77.2(4) . . . . ?
Ir1 P1 C5 C6 -57.9(4) . . . . ?
C3 P1 C5 C7 63.0(4) . . . . ?
C9 P1 C5 C7 -49.0(4) . . . . ?
Ir1 P1 C5 C7 175.9(3) . . . . ?
C3 P1 C5 C8 -54.0(3) . . . . ?
C9 P1 C5 C8 -166.1(3) . . . . ?
Ir1 P1 C5 C8 58.8(3) . . . . ?
C5 P1 C3 B1 115.9(3) . . . . ?
C9 P1 C3 B1 -129.1(3) . . . . ?
Ir1 P1 C3 B1 -3.3(3) . . . . ?
C13 P2 C4 B2 -111.4(3) . . . . ?
C17 P2 C4 B2 133.4(3) . . . . ?
Ir1 P2 C4 B2 7.8(3) . . . . ?
C21 N1 B1 C1 -143.2(4) . . . . ?
N2 N1 B1 C1 0.2(4) . . . . ?
C21 N1 B1 C3 49.0(6) . . . . ?
N2 N1 B1 C3 -167.7(4) . . . . ?
B2 C1 B1 N1 -3.3(4) . . . . ?
Ir1 C1 B1 N1 -105.0(3) . . . . ?
B2 C1 B1 C3 164.7(4) . . . . ?
Ir1 C1 B1 C3 63.0(4) . . . . ?
P1 C3 B1 N1 125.7(4) . . . . ?
P1 C3 B1 C1 -40.3(5) . . . . ?
C27 N2 B2 C1 -158.9(4) . . . . ?
N1 N2 B2 C1 -5.5(4) . . . . ?
C27 N2 B2 C4 5.9(6) . . . . ?
N1 N2 B2 C4 159.2(4) . . . . ?
B1 C1 B2 N2 5.3(4) . . . . ?
Ir1 C1 B2 N2 105.8(3) . . . . ?
B1 C1 B2 C4 -159.7(4) . . . . ?
Ir1 C1 B2 C4 -59.2(4) . . . . ?
P2 C4 B2 N2 -128.5(4) . . . . ?
P2 C4 B2 C1 34.1(4) . . . . ?
C4 P2 C13 C14 -65.4(4) . . . . ?
C17 P2 C13 C14 46.6(4) . . . . ?
Ir1 P2 C13 C14 -178.2(3) . . . . ?
C4 P2 C13 C15 169.9(3) . . . . ?
C17 P2 C13 C15 -78.1(4) . . . . ?
Ir1 P2 C13 C15 57.1(4) . . . . ?
C4 P2 C13 C16 53.2(3) . . . . ?
C17 P2 C13 C16 165.2(3) . . . . ?
Ir1 P2 C13 C16 -59.6(3) . . . . ?
C3 P1 C9 C12 81.7(4) . . . . ?
C5 P1 C9 C12 -166.5(4) . . . . ?
Ir1 P1 C9 C12 -34.3(4) . . . . ?
C3 P1 C9 C11 -38.6(5) . . . . ?
C5 P1 C9 C11 73.2(5) . . . . ?
Ir1 P1 C9 C11 -154.6(3) . . . . ?
C3 P1 C9 C10 -160.5(3) . . . . ?
C5 P1 C9 C10 -48.7(4) . . . . ?
Ir1 P1 C9 C10 83.5(4) . . . . ?
C4 P2 C17 C19 -78.6(4) . . . . ?
C13 P2 C17 C19 168.9(4) . . . . ?
Ir1 P2 C17 C19 36.8(5) . . . . ?
C4 P2 C17 C20 40.7(4) . . . . ?
C13 P2 C17 C20 -71.8(4) . . . . ?
Ir1 P2 C17 C20 156.1(3) . . . . ?
C4 P2 C17 C18 163.3(4) . . . . ?
C13 P2 C17 C18 50.7(4) . . . . ?
Ir1 P2 C17 C18 -81.3(4) . . . . ?
N2 N1 C21 C22 150.3(4) . . . . ?
B1 N1 C21 C22 -69.1(5) . . . . ?
N2 N1 C21 C26 -31.0(5) . . . . ?
B1 N1 C21 C26 109.7(5) . . . . ?
C26 C21 C22 C23 -1.9(6) . . . . ?
N1 C21 C22 C23 176.8(4) . . . . ?
C21 C22 C23 C24 1.3(6) . . . . ?
C22 C23 C24 C25 -0.4(7) . . . . ?
C23 C24 C25 C26 0.2(6) . . . . ?
C24 C25 C26 C21 -0.9(6) . . . . ?
C22 C21 C26 C25 1.7(6) . . . . ?
N1 C21 C26 C25 -177.0(4) . . . . ?
B2 N2 C27 C32 -53.8(6) . . . . ?
N1 N2 C27 C32 154.1(3) . . . . ?
B2 N2 C27 C28 127.1(4) . . . . ?
N1 N2 C27 C28 -25.0(5) . . . . ?
C32 C27 C28 C29 1.2(6) . . . . ?
N2 C27 C28 C29 -179.8(4) . . . . ?
C27 C28 C29 C30 -0.5(7) . . . . ?
C28 C29 C30 C31 0.5(7) . . . . ?
C29 C30 C31 C32 -1.2(7) . . . . ?
C28 C27 C32 C31 -1.9(6) . . . . ?
N2 C27 C32 C31 179.0(4) . . . . ?
C30 C31 C32 C27 2.0(6) . . . . ?
